data_7061468
loop_
_publ_author_name
'Ji, Si-Chao'
'Jiang, Shanshan'
'Zhao, Tianxiang'
'Meng, Lingyi'
'Chen, Xu-Lin'
'Lu, Can-Zhong'

_publ_section_title
;
 Efficient yellow and red thermally activated delayed fluorescence
 materials based on a quinoxaline-derived electron-acceptor
;
_journal_issue 19
_journal_name_full 'New Journal of Chemistry'
_journal_page_first 8991
_journal_page_last 8998
_journal_paper_doi 10.1039/D2NJ01072K
_journal_volume 46
_journal_year 2022
_chemical_formula_moiety 'C64 H46 N6'
_chemical_formula_sum 'C64 H46 N6'
_chemical_formula_weight 899.07
_space_group_crystal_system triclinic
_space_group_IT_number 2
_space_group_name_Hall '-P 1'
_space_group_name_H-M_alt 'P -1'
_atom_sites_solution_hydrogens geom
_atom_sites_solution_primary iterative
_audit_creation_date 2022-01-21
_audit_creation_method
;
Olex2 1.5
(compiled 2021.12.09 svn.r5202d8cf for OlexSys, GUI svn.r6439)
;
_audit_update_record
;
2022-02-16 deposited with the CCDC.	2022-04-11 downloaded from the CCDC.
;
_cell_angle_alpha 87.049(2)
_cell_angle_beta 82.503(2)
_cell_angle_gamma 74.066(2)
_cell_formula_units_Z 2
_cell_length_a 10.5869(4)
_cell_length_b 14.2196(6)
_cell_length_c 16.8639(7)
_cell_measurement_reflns_used 7457
_cell_measurement_temperature 200(2)
_cell_measurement_theta_max 26.596
_cell_measurement_theta_min 2.225
_cell_volume 2419.98(17)
_computing_cell_refinement 'SAINT V8.40A (Bruker, 2019)'
_computing_data_reduction 'SAINT V8.40A (Bruker, 2019)'
_computing_molecular_graphics 'Olex2 1.5 (Dolomanov et al., 2009)'
_computing_publication_material 'Olex2 1.5 (Dolomanov et al., 2009)'
_computing_structure_refinement 'SHELXL 2018/3 (Sheldrick, 2015)'
_computing_structure_solution 'olex2.solve 1.5 (Bourhis et al., 2015)'
_diffrn_ambient_temperature 200.00
_diffrn_measured_fraction_theta_full 0.999
_diffrn_measured_fraction_theta_max 0.997
_diffrn_measurement_device_type 'Bruker APEX-II CCD'
_diffrn_measurement_method '\f and \w scans'
_diffrn_radiation_type MoK\a
_diffrn_radiation_wavelength 0.71073
_diffrn_reflns_av_R_equivalents 0.1571
_diffrn_reflns_av_unetI/netI 0.0773
_diffrn_reflns_Laue_measured_fraction_full 0.999
_diffrn_reflns_Laue_measured_fraction_max 0.997
_diffrn_reflns_limit_h_max 13
_diffrn_reflns_limit_h_min -13
_diffrn_reflns_limit_k_max 18
_diffrn_reflns_limit_k_min -18
_diffrn_reflns_limit_l_max 21
_diffrn_reflns_limit_l_min -21
_diffrn_reflns_number 107112
_diffrn_reflns_point_group_measured_fraction_full 0.999
_diffrn_reflns_point_group_measured_fraction_max 0.997
_diffrn_reflns_theta_full 25.242
_diffrn_reflns_theta_max 27.517
_diffrn_reflns_theta_min 1.909
_diffrn_source_current 1.4
_diffrn_source_power 0.07
_diffrn_source_voltage 50.0
_diffrn_standards_number 0
_exptl_absorpt_coefficient_mu 0.073
_exptl_absorpt_correction_T_max 0.7382
_exptl_absorpt_correction_T_min 0.7110
_exptl_absorpt_correction_type multi-scan
_exptl_absorpt_process_details
;
SADABS-2016/2 (Bruker,2016/2) was used for absorption correction.
wR2(int) was 0.0907 before and 0.0768 after correction.
The Ratio of minimum to maximum transmission is 0.9632.
The \l/2 correction factor is Not present.
;
_exptl_crystal_colour yellow
_exptl_crystal_colour_primary yellow
_exptl_crystal_density_diffrn 1.234
_exptl_crystal_description block
_exptl_crystal_F_000 944
_exptl_crystal_size_max 0.15
_exptl_crystal_size_mid 0.1
_exptl_crystal_size_min 0.06
_refine_diff_density_max 0.201
_refine_diff_density_min -0.264
_refine_diff_density_rms 0.047
_refine_ls_extinction_method none
_refine_ls_goodness_of_fit_ref 1.016
_refine_ls_hydrogen_treatment constr
_refine_ls_matrix_type full
_refine_ls_number_parameters 635
_refine_ls_number_reflns 11104
_refine_ls_number_restraints 0
_refine_ls_restrained_S_all 1.016
_refine_ls_R_factor_all 0.1423
_refine_ls_R_factor_gt 0.0614
_refine_ls_shift/su_max 0.001
_refine_ls_shift/su_mean 0.000
_refine_ls_structure_factor_coef Fsqd
_refine_ls_weighting_details 'w=1/[\s^2^(Fo^2^)+(0.0573P)^2^+0.7435P] where P=(Fo^2^+2Fc^2^)/3'
_refine_ls_weighting_scheme calc
_refine_ls_wR_factor_gt 0.1260
_refine_ls_wR_factor_ref 0.1627
_reflns_Friedel_coverage 0.000
_reflns_number_gt 5845
_reflns_number_total 11104
_reflns_threshold_expression 'I > 2\s(I)'
_cod_data_source_file d2nj01072k2.cif
_cod_data_source_block mo_tixi2dmac_0m_a
_cod_depositor_comments 'Adding full bibliography for 7061468--7061469.cif.'
_cod_database_code 7061468
_shelx_shelxl_version_number 2018/3
_shelx_space_group_comment
;
The symmetry employed for this shelxl refinement is uniquely defined
by the following loop, which should always be used as a source of
symmetry information in preference to the above space-group names.
They are only intended as comments.
;
_shelx_estimated_absorpt_t_max 0.996
_shelx_estimated_absorpt_t_min 0.989
_olex2_refinement_description
;
1. Fixed Uiso
 At 1.2 times of:
  All C(H) groups
 At 1.5 times of:
  All C(H,H,H) groups
2.a Aromatic/amide H refined with riding coordinates:
 C6(H6), C7(H7), C12(H12), C13(H13), C16(H16), C17(H17), C18(H18), C21(H21),
 C22(H22), C26(H26), C28(H28), C34(H34), C35(H35), C36(H36), C37(H37), C39(H39),
  C40(H40), C42(H42), C43(H43), C44(H44), C45(H45), C46(H46), C47(H47),
 C48(H48), C52(H52), C53(H53), C54(H54), C55(H55), C57(H57), C58(H58), C61(H61),
  C62(H62), C63(H63), C64(H64)
2.b Idealised Me refined as rotating group:
 C1(H1A,H1B,H1C), C31(H31A,H31B,H31C), C38(H38A,H38B,H38C), C49(H49A,H49B,H49C)
;
_olex2_submission_special_instructions 'No special instructions were received'

loop_
_space_group_symop_operation_xyz
'x, y, z'
'-x, -y, -z'

loop_
_atom_site_label
_atom_site_type_symbol
_atom_site_fract_x
_atom_site_fract_y
_atom_site_fract_z
_atom_site_U_iso_or_equiv
_atom_site_adp_type
_atom_site_occupancy
_atom_site_site_symmetry_order
_atom_site_calc_flag
_atom_site_refinement_flags_posn
_atom_site_refinement_flags_adp
_atom_site_refinement_flags_occupancy
_atom_site_disorder_assembly
_atom_site_disorder_group
N1 N 0.36953(17) 0.26152(14) 0.26683(11) 0.0379(5) Uani 1 1 d . . . . .
N2 N -0.06124(18) 0.80032(14) 0.45909(11) 0.0372(5) Uani 1 1 d . . . . .
N3 N 1.1629(3) 0.0449(2) 0.9690(2) 0.1006(12) Uani 1 1 d . . . . .
N4 N 0.35091(17) 0.52758(13) 0.67536(11) 0.0344(4) Uani 1 1 d . . . . .
N5 N 0.47837(17) 0.34465(13) 0.60614(11) 0.0340(4) Uani 1 1 d . . . . .
N6 N 0.8486(3) 0.5454(2) 1.13422(19) 0.1040(11) Uani 1 1 d . . . . .
C1 C 0.4219(3) 0.0441(2) 0.1592(2) 0.0722(9) Uani 1 1 d . . . . .
H1A H 0.507961 -0.000028 0.139815 0.108 Uiso 1 1 calc R U . . .
H1B H 0.351130 0.020461 0.142272 0.108 Uiso 1 1 calc R U . . .
H1C H 0.412164 0.045980 0.217768 0.108 Uiso 1 1 calc R U . . .
C2 C 0.4132(2) 0.14814(18) 0.12425(15) 0.0442(6) Uani 1 1 d . . . . .
C3 C 0.5220(2) 0.18324(17) 0.15421(14) 0.0385(6) Uani 1 1 d . . . . .
C4 C 0.4988(2) 0.23386(16) 0.22574(13) 0.0329(5) Uani 1 1 d . . . . .
C5 C 0.3527(2) 0.30367(17) 0.34475(13) 0.0345(5) Uani 1 1 d . . . . .
C6 C 0.3690(2) 0.24160(17) 0.41100(13) 0.0350(5) Uani 1 1 d . . . . .
H6 H 0.376930 0.173941 0.405859 0.042 Uiso 1 1 calc R U . . .
C7 C 0.3737(2) 0.27828(16) 0.48447(13) 0.0327(5) Uani 1 1 d . . . . .
H7 H 0.385598 0.235285 0.529558 0.039 Uiso 1 1 calc R U . . .
C8 C 0.36129(19) 0.37775(16) 0.49355(13) 0.0306(5) Uani 1 1 d . . . . .
C9 C 0.3867(2) 0.40991(16) 0.57123(12) 0.0297(5) Uani 1 1 d . . . . .
C10 C 0.32230(19) 0.50340(16) 0.60665(13) 0.0293(5) Uani 1 1 d . . . . .
C11 C 0.2213(2) 0.58040(16) 0.56835(13) 0.0307(5) Uani 1 1 d . . . . .
C12 C 0.2500(2) 0.66618(17) 0.53852(14) 0.0361(5) Uani 1 1 d . . . . .
H12 H 0.333463 0.676324 0.543957 0.043 Uiso 1 1 calc R U . . .
C13 C 0.1581(2) 0.73700(17) 0.50094(14) 0.0366(5) Uani 1 1 d . . . . .
H13 H 0.179778 0.794287 0.478977 0.044 Uiso 1 1 calc R U . . .
C14 C 0.0344(2) 0.72400(16) 0.49547(13) 0.0339(5) Uani 1 1 d . . . . .
C15 C -0.1145(2) 0.77873(18) 0.39131(14) 0.0392(6) Uani 1 1 d . . . . .
C16 C -0.0754(3) 0.6859(2) 0.35831(14) 0.0447(6) Uani 1 1 d . . . . .
H16 H -0.005335 0.637005 0.378066 0.054 Uiso 1 1 calc R U . . .
C17 C -0.1374(3) 0.6640(2) 0.29713(15) 0.0552(7) Uani 1 1 d . . . . .
H17 H -0.110118 0.600278 0.275369 0.066 Uiso 1 1 calc R U . . .
C18 C -0.2386(3) 0.7346(3) 0.26772(17) 0.0648(9) Uani 1 1 d . . . . .
H18 H -0.285171 0.719034 0.227991 0.078 Uiso 1 1 calc R U . . .
C19 C 1.0793(3) 0.0860(2) 0.9330(2) 0.0772(11) Uani 1 1 d . . . . .
C20 C 0.9751(3) 0.1438(2) 0.88959(18) 0.0608(8) Uani 1 1 d . . . . .
C21 C 0.8725(3) 0.1069(2) 0.8748(2) 0.0797(11) Uani 1 1 d . . . . .
H21 H 0.872922 0.041488 0.889902 0.096 Uiso 1 1 calc R U . . .
C22 C 0.7688(3) 0.1665(2) 0.83773(18) 0.0628(9) Uani 1 1 d . . . . .
H22 H 0.698583 0.141398 0.826734 0.075 Uiso 1 1 calc R U . . .
C23 C 0.7668(2) 0.26201(18) 0.81668(14) 0.0397(6) Uani 1 1 d . . . . .
C24 C 0.6508(2) 0.32830(17) 0.78265(14) 0.0360(5) Uani 1 1 d . . . . .
C25 C 0.5830(2) 0.42042(17) 0.81917(13) 0.0344(5) Uani 1 1 d . . . . .
C26 C 0.4831(2) 0.48355(17) 0.78379(13) 0.0361(5) Uani 1 1 d . . . . .
H26 H 0.438318 0.544419 0.808104 0.043 Uiso 1 1 calc R U . . .
C27 C 0.4454(2) 0.45983(16) 0.71181(13) 0.0321(5) Uani 1 1 d . . . . .
C28 C -0.2713(3) 0.8281(3) 0.29679(17) 0.0590(8) Uani 1 1 d . . . . .
H28 H -0.338559 0.877260 0.274780 0.071 Uiso 1 1 calc R U . . .
C29 C -0.2090(2) 0.85326(19) 0.35759(16) 0.0464(6) Uani 1 1 d . . . . .
C30 C -0.2292(2) 0.9577(2) 0.38361(19) 0.0561(8) Uani 1 1 d . . . . .
C31 C -0.1093(3) 0.9930(2) 0.3435(2) 0.0711(9) Uani 1 1 d . . . . .
H31A H -0.117574 1.059227 0.361265 0.107 Uiso 1 1 calc R U . . .
H31B H -0.107483 0.993528 0.285231 0.107 Uiso 1 1 calc R U . . .
H31C H -0.027157 0.948629 0.358696 0.107 Uiso 1 1 calc R U . . .
C32 C -0.2285(2) 0.95538(18) 0.47346(18) 0.0505(7) Uani 1 1 d . . . . .
C33 C -0.1364(2) 0.87878(17) 0.50786(16) 0.0414(6) Uani 1 1 d . . . . .
C34 C -0.1229(2) 0.87945(19) 0.58897(17) 0.0493(7) Uani 1 1 d . . . . .
H34 H -0.058877 0.828006 0.611336 0.059 Uiso 1 1 calc R U . . .
C35 C -0.2017(3) 0.9544(2) 0.6372(2) 0.0633(8) Uani 1 1 d . . . . .
H35 H -0.191282 0.955082 0.692271 0.076 Uiso 1 1 calc R U . . .
C36 C -0.2960(3) 1.0283(2) 0.6043(2) 0.0733(10) Uani 1 1 d . . . . .
H36 H -0.352625 1.078965 0.637146 0.088 Uiso 1 1 calc R U . . .
C37 C -0.3078(3) 1.0284(2) 0.5238(2) 0.0676(9) Uani 1 1 d . . . . .
H37 H -0.372325 1.080065 0.502013 0.081 Uiso 1 1 calc R U . . .
C38 C -0.3550(3) 1.0275(2) 0.3567(2) 0.0823(11) Uani 1 1 d . . . . .
H38A H -0.431850 1.004431 0.378559 0.123 Uiso 1 1 calc R U . . .
H38B H -0.347916 1.029351 0.298195 0.123 Uiso 1 1 calc R U . . .
H38C H -0.365666 1.093238 0.376315 0.123 Uiso 1 1 calc R U . . .
C39 C 0.0032(2) 0.64053(17) 0.52774(13) 0.0350(5) Uani 1 1 d . . . . .
H39 H -0.082711 0.632819 0.525995 0.042 Uiso 1 1 calc R U . . .
C40 C 0.0970(2) 0.56822(16) 0.56254(13) 0.0325(5) Uani 1 1 d . . . . .
H40 H 0.076250 0.509888 0.582596 0.039 Uiso 1 1 calc R U . . .
C41 C 0.5094(2) 0.36904(16) 0.67686(13) 0.0319(5) Uani 1 1 d . . . . .
C42 C 0.6121(2) 0.30419(17) 0.71374(14) 0.0377(6) Uani 1 1 d . . . . .
H42 H 0.655313 0.242500 0.690361 0.045 Uiso 1 1 calc R U . . .
C43 C 0.3334(2) 0.40253(17) 0.35349(13) 0.0357(5) Uani 1 1 d . . . . .
H43 H 0.317195 0.445434 0.308644 0.043 Uiso 1 1 calc R U . . .
C44 C 0.3375(2) 0.44008(17) 0.42705(13) 0.0348(5) Uani 1 1 d . . . . .
H44 H 0.324081 0.508426 0.432322 0.042 Uiso 1 1 calc R U . . .
C45 C 0.6508(3) 0.1573(2) 0.11578(16) 0.0517(7) Uani 1 1 d . . . . .
H45 H 0.668324 0.124008 0.066480 0.062 Uiso 1 1 calc R U . . .
C46 C 0.7540(3) 0.1785(2) 0.14692(18) 0.0578(8) Uani 1 1 d . . . . .
H46 H 0.841358 0.158300 0.119979 0.069 Uiso 1 1 calc R U . . .
C47 C 0.7295(2) 0.22896(18) 0.21714(16) 0.0468(6) Uani 1 1 d . . . . .
H47 H 0.799951 0.244344 0.238601 0.056 Uiso 1 1 calc R U . . .
C48 C 0.6025(2) 0.25726(16) 0.25646(14) 0.0362(5) Uani 1 1 d . . . . .
H48 H 0.585581 0.292827 0.304642 0.043 Uiso 1 1 calc R U . . .
C49 C 0.4326(3) 0.1431(3) 0.03226(16) 0.0723(10) Uani 1 1 d . . . . .
H49A H 0.428699 0.208476 0.009349 0.108 Uiso 1 1 calc R U . . .
H49B H 0.362572 0.119419 0.014424 0.108 Uiso 1 1 calc R U . . .
H49C H 0.519022 0.098311 0.014504 0.108 Uiso 1 1 calc R U . . .
C50 C 0.2781(2) 0.21530(17) 0.15484(14) 0.0386(6) Uani 1 1 d . . . . .
C51 C 0.2592(2) 0.26571(17) 0.22654(13) 0.0349(5) Uani 1 1 d . . . . .
C52 C 0.1342(2) 0.32080(19) 0.25699(15) 0.0421(6) Uani 1 1 d . . . . .
H52 H 0.122637 0.353486 0.306226 0.051 Uiso 1 1 calc R U . . .
C53 C 0.0267(2) 0.3286(2) 0.21665(16) 0.0529(7) Uani 1 1 d . . . . .
H53 H -0.058497 0.366802 0.237739 0.063 Uiso 1 1 calc R U . . .
C54 C 0.0436(3) 0.2808(2) 0.14564(17) 0.0622(8) Uani 1 1 d . . . . .
H54 H -0.029923 0.286812 0.117033 0.075 Uiso 1 1 calc R U . . .
C55 C 0.1671(3) 0.2241(2) 0.11587(16) 0.0526(7) Uani 1 1 d . . . . .
H55 H 0.176729 0.190198 0.067429 0.063 Uiso 1 1 calc R U . . .
C56 C 0.6272(2) 0.44941(17) 0.89264(13) 0.0371(6) Uani 1 1 d . . . . .
C57 C 0.6652(3) 0.53561(19) 0.89093(16) 0.0496(7) Uani 1 1 d . . . . .
H57 H 0.653152 0.578368 0.845716 0.060 Uiso 1 1 calc R U . . .
C58 C 0.7204(3) 0.5600(2) 0.95421(17) 0.0567(8) Uani 1 1 d . . . . .
H58 H 0.747607 0.618545 0.952079 0.068 Uiso 1 1 calc R U . . .
C59 C 0.7358(3) 0.4985(2) 1.02070(16) 0.0517(7) Uani 1 1 d . . . . .
C60 C 0.7979(3) 0.5237(2) 1.08469(19) 0.0699(9) Uani 1 1 d . . . . .
C61 C 0.6933(3) 0.4146(2) 1.02495(15) 0.0482(7) Uani 1 1 d . . . . .
H61 H 0.701017 0.373861 1.071519 0.058 Uiso 1 1 calc R U . . .
C62 C 0.6395(2) 0.39018(18) 0.96110(14) 0.0412(6) Uani 1 1 d . . . . .
H62 H 0.610617 0.332344 0.963976 0.049 Uiso 1 1 calc R U . . .
C63 C 0.8732(2) 0.2962(2) 0.82947(15) 0.0478(7) Uani 1 1 d . . . . .
H63 H 0.874770 0.360703 0.812504 0.057 Uiso 1 1 calc R U . . .
C64 C 0.9767(2) 0.2379(2) 0.86648(16) 0.0534(7) Uani 1 1 d . . . . .
H64 H 1.048235 0.262360 0.875932 0.064 Uiso 1 1 calc R U . . .

loop_
_atom_site_aniso_label
_atom_site_aniso_U_11
_atom_site_aniso_U_22
_atom_site_aniso_U_33
_atom_site_aniso_U_23
_atom_site_aniso_U_13
_atom_site_aniso_U_12
N1 0.0329(10) 0.0484(13) 0.0316(11) -0.0109(9) -0.0062(8) -0.0066(9)
N2 0.0360(10) 0.0332(11) 0.0416(12) 0.0030(9) -0.0138(9) -0.0042(9)
N3 0.105(2) 0.0686(19) 0.120(3) -0.0303(18) -0.081(2) 0.0268(17)
N4 0.0381(11) 0.0337(11) 0.0312(11) -0.0004(9) -0.0105(8) -0.0067(8)
N5 0.0313(10) 0.0359(11) 0.0343(11) -0.0035(9) -0.0097(8) -0.0053(8)
N6 0.143(3) 0.097(2) 0.085(2) -0.0153(18) -0.071(2) -0.026(2)
C1 0.072(2) 0.0412(17) 0.108(3) -0.0082(17) -0.0165(19) -0.0192(15)
C2 0.0527(15) 0.0418(15) 0.0392(14) -0.0128(12) -0.0068(12) -0.0117(12)
C3 0.0407(14) 0.0337(13) 0.0381(14) -0.0052(11) -0.0035(11) -0.0046(10)
C4 0.0346(12) 0.0307(13) 0.0325(13) -0.0002(10) -0.0063(10) -0.0063(10)
C5 0.0301(12) 0.0423(14) 0.0320(13) -0.0099(11) -0.0065(9) -0.0080(10)
C6 0.0318(12) 0.0352(13) 0.0389(14) -0.0039(11) -0.0090(10) -0.0077(10)
C7 0.0292(11) 0.0342(13) 0.0349(13) 0.0001(10) -0.0075(9) -0.0076(10)
C8 0.0253(11) 0.0348(13) 0.0314(12) -0.0030(10) -0.0057(9) -0.0061(9)
C9 0.0283(11) 0.0326(12) 0.0288(12) -0.0009(10) -0.0057(9) -0.0082(9)
C10 0.0268(11) 0.0319(12) 0.0294(12) -0.0021(10) -0.0058(9) -0.0070(9)
C11 0.0289(11) 0.0331(13) 0.0287(12) -0.0033(10) -0.0064(9) -0.0045(9)
C12 0.0320(12) 0.0366(14) 0.0421(14) -0.0017(11) -0.0106(10) -0.0100(10)
C13 0.0362(13) 0.0322(13) 0.0435(14) 0.0039(11) -0.0105(10) -0.0108(10)
C14 0.0342(12) 0.0322(13) 0.0336(13) -0.0008(10) -0.0097(10) -0.0036(10)
C15 0.0376(13) 0.0427(15) 0.0411(14) 0.0092(12) -0.0137(11) -0.0153(11)
C16 0.0529(15) 0.0492(16) 0.0363(14) 0.0063(12) -0.0126(11) -0.0189(13)
C17 0.0704(19) 0.070(2) 0.0375(15) 0.0048(14) -0.0117(13) -0.0375(16)
C18 0.066(2) 0.097(3) 0.0471(18) 0.0139(18) -0.0202(15) -0.0466(19)
C19 0.080(2) 0.059(2) 0.086(2) -0.0250(18) -0.0518(19) 0.0156(17)
C20 0.0570(18) 0.0553(19) 0.0637(19) -0.0206(16) -0.0332(15) 0.0110(14)
C21 0.096(2) 0.0402(17) 0.107(3) -0.0050(17) -0.068(2) 0.0006(16)
C22 0.073(2) 0.0407(17) 0.081(2) -0.0022(15) -0.0488(17) -0.0068(14)
C23 0.0419(14) 0.0406(15) 0.0346(14) -0.0040(11) -0.0131(11) -0.0034(11)
C24 0.0361(12) 0.0354(13) 0.0369(13) 0.0037(11) -0.0116(10) -0.0076(10)
C25 0.0411(13) 0.0342(13) 0.0303(12) 0.0019(10) -0.0093(10) -0.0126(10)
C26 0.0433(13) 0.0335(13) 0.0306(13) -0.0029(10) -0.0097(10) -0.0060(10)
C27 0.0318(12) 0.0346(13) 0.0301(12) -0.0002(10) -0.0083(9) -0.0071(10)
C28 0.0465(16) 0.084(2) 0.0541(18) 0.0305(17) -0.0239(13) -0.0288(16)
C29 0.0366(13) 0.0503(16) 0.0562(17) 0.0198(13) -0.0151(12) -0.0175(12)
C30 0.0378(14) 0.0480(17) 0.084(2) 0.0251(15) -0.0204(14) -0.0128(12)
C31 0.0537(18) 0.063(2) 0.102(3) 0.0306(18) -0.0192(17) -0.0270(15)
C32 0.0334(13) 0.0321(14) 0.085(2) 0.0067(14) -0.0074(13) -0.0081(11)
C33 0.0319(13) 0.0320(14) 0.0609(17) -0.0007(12) -0.0056(11) -0.0096(10)
C34 0.0434(15) 0.0441(16) 0.0627(19) -0.0114(14) -0.0072(13) -0.0134(12)
C35 0.0521(17) 0.061(2) 0.079(2) -0.0293(17) 0.0046(15) -0.0201(15)
C36 0.0499(18) 0.0475(19) 0.119(3) -0.033(2) 0.0097(19) -0.0112(15)
C37 0.0432(17) 0.0396(17) 0.116(3) -0.0024(18) -0.0064(18) -0.0067(13)
C38 0.0533(19) 0.062(2) 0.128(3) 0.038(2) -0.0299(19) -0.0081(16)
C39 0.0292(12) 0.0372(14) 0.0395(13) -0.0001(11) -0.0088(10) -0.0083(10)
C40 0.0336(12) 0.0321(13) 0.0323(13) 0.0012(10) -0.0059(10) -0.0094(10)
C41 0.0328(12) 0.0335(13) 0.0302(12) -0.0013(10) -0.0096(9) -0.0076(10)
C42 0.0398(13) 0.0335(13) 0.0380(14) -0.0051(11) -0.0132(11) -0.0024(10)
C43 0.0373(13) 0.0397(14) 0.0295(13) -0.0004(11) -0.0056(10) -0.0089(10)
C44 0.0362(12) 0.0335(13) 0.0345(13) -0.0026(10) -0.0048(10) -0.0086(10)
C45 0.0500(16) 0.0517(17) 0.0498(16) -0.0180(14) 0.0048(13) -0.0099(13)
C46 0.0394(15) 0.0602(19) 0.068(2) -0.0144(16) 0.0084(13) -0.0087(13)
C47 0.0388(14) 0.0425(15) 0.0583(17) -0.0013(13) -0.0073(12) -0.0087(11)
C48 0.0374(13) 0.0330(13) 0.0376(13) -0.0026(11) -0.0076(10) -0.0065(10)
C49 0.067(2) 0.103(3) 0.0458(18) -0.0333(18) -0.0044(14) -0.0173(18)
C50 0.0452(14) 0.0403(14) 0.0353(13) -0.0044(11) -0.0096(11) -0.0171(11)
C51 0.0354(13) 0.0372(14) 0.0361(13) 0.0001(11) -0.0100(10) -0.0137(10)
C52 0.0372(13) 0.0509(16) 0.0394(14) -0.0074(12) -0.0059(11) -0.0120(12)
C53 0.0354(14) 0.070(2) 0.0558(18) -0.0075(15) -0.0090(12) -0.0147(13)
C54 0.0445(16) 0.091(2) 0.0589(19) -0.0099(17) -0.0178(14) -0.0245(16)
C55 0.0561(17) 0.0690(19) 0.0421(16) -0.0124(14) -0.0127(13) -0.0272(15)
C56 0.0436(13) 0.0356(14) 0.0327(13) -0.0008(11) -0.0138(10) -0.0077(11)
C57 0.0691(18) 0.0437(16) 0.0433(15) 0.0078(12) -0.0260(13) -0.0201(13)
C58 0.080(2) 0.0432(16) 0.0568(18) 0.0007(14) -0.0324(15) -0.0229(14)
C59 0.0649(17) 0.0484(17) 0.0423(16) -0.0064(13) -0.0240(13) -0.0073(14)
C60 0.094(2) 0.059(2) 0.062(2) -0.0056(16) -0.0414(18) -0.0144(17)
C61 0.0615(17) 0.0483(17) 0.0314(14) 0.0025(12) -0.0145(12) -0.0053(13)
C62 0.0516(15) 0.0384(14) 0.0331(14) 0.0003(11) -0.0094(11) -0.0094(11)
C63 0.0392(14) 0.0626(18) 0.0404(15) 0.0042(13) -0.0085(11) -0.0108(13)
C64 0.0385(14) 0.070(2) 0.0485(17) -0.0061(15) -0.0126(12) -0.0043(13)

loop_
_atom_type_symbol
_atom_type_description
_atom_type_scat_dispersion_real
_atom_type_scat_dispersion_imag
_atom_type_scat_source
C C 0.0033 0.0016 'International Tables Vol C Tables 4.2.6.8 and 6.1.1.4'
H H 0.0000 0.0000 'International Tables Vol C Tables 4.2.6.8 and 6.1.1.4'
N N 0.0061 0.0033 'International Tables Vol C Tables 4.2.6.8 and 6.1.1.4'

loop_
_geom_angle_atom_site_label_1
_geom_angle_atom_site_label_2
_geom_angle_atom_site_label_3
_geom_angle
_geom_angle_site_symmetry_1
_geom_angle_site_symmetry_3
_geom_angle_publ_flag
C4 N1 C5 117.60(17) . . ?
C51 N1 C4 120.33(18) . . ?
C51 N1 C5 120.89(18) . . ?
C15 N2 C14 119.25(19) . . ?
C33 N2 C14 117.29(19) . . ?
C33 N2 C15 118.60(19) . . ?
C10 N4 C27 117.23(18) . . ?
C9 N5 C41 117.69(18) . . ?
H1A C1 H1B 109.5 . . ?
H1A C1 H1C 109.5 . . ?
H1B C1 H1C 109.5 . . ?
C2 C1 H1A 109.5 . . ?
C2 C1 H1B 109.5 . . ?
C2 C1 H1C 109.5 . . ?
C3 C2 C1 107.7(2) . . ?
C3 C2 C49 110.9(2) . . ?
C3 C2 C50 109.65(19) . . ?
C49 C2 C1 108.7(2) . . ?
C50 C2 C1 108.5(2) . . ?
C50 C2 C49 111.3(2) . . ?
C4 C3 C2 120.9(2) . . ?
C45 C3 C2 121.1(2) . . ?
C45 C3 C4 117.6(2) . . ?
C3 C4 N1 119.53(19) . . ?
C3 C4 C48 120.3(2) . . ?
C48 C4 N1 120.1(2) . . ?
C6 C5 N1 118.6(2) . . ?
C43 C5 N1 121.3(2) . . ?
C43 C5 C6 119.8(2) . . ?
C5 C6 H6 120.1 . . ?
C7 C6 C5 119.9(2) . . ?
C7 C6 H6 120.1 . . ?
C6 C7 H7 119.5 . . ?
C6 C7 C8 121.0(2) . . ?
C8 C7 H7 119.5 . . ?
C7 C8 C9 118.11(19) . . ?
C44 C8 C7 118.2(2) . . ?
C44 C8 C9 123.4(2) . . ?
N5 C9 C8 113.93(19) . . ?
N5 C9 C10 121.07(19) . . ?
C10 C9 C8 124.98(18) . . ?
N4 C10 C9 121.77(19) . . ?
N4 C10 C11 115.23(19) . . ?
C9 C10 C11 122.99(18) . . ?
C12 C11 C10 120.26(19) . . ?
C40 C11 C10 120.8(2) . . ?
C40 C11 C12 119.0(2) . . ?
C11 C12 H12 119.7 . . ?
C13 C12 C11 120.7(2) . . ?
C13 C12 H12 119.7 . . ?
C12 C13 H13 120.1 . . ?
C12 C13 C14 119.8(2) . . ?
C14 C13 H13 120.1 . . ?
C13 C14 N2 118.8(2) . . ?
C39 C14 N2 121.31(19) . . ?
C39 C14 C13 119.9(2) . . ?
C16 C15 N2 121.8(2) . . ?
C16 C15 C29 119.7(2) . . ?
C29 C15 N2 118.5(2) . . ?
C15 C16 H16 119.6 . . ?
C17 C16 C15 120.8(2) . . ?
C17 C16 H16 119.6 . . ?
C16 C17 H17 120.0 . . ?
C18 C17 C16 120.0(3) . . ?
C18 C17 H17 120.0 . . ?
C17 C18 H18 120.5 . . ?
C28 C18 C17 119.0(3) . . ?
C28 C18 H18 120.5 . . ?
N3 C19 C20 176.2(3) . . ?
C21 C20 C19 120.5(3) . . ?
C64 C20 C19 118.6(3) . . ?
C64 C20 C21 120.8(2) . . ?
C20 C21 H21 120.4 . . ?
C20 C21 C22 119.2(3) . . ?
C22 C21 H21 120.4 . . ?
C21 C22 H22 119.7 . . ?
C23 C22 C21 120.6(3) . . ?
C23 C22 H22 119.7 . . ?
C22 C23 C24 120.6(2) . . ?
C22 C23 C63 119.1(2) . . ?
C63 C23 C24 120.3(2) . . ?
C25 C24 C23 120.4(2) . . ?
C42 C24 C23 120.2(2) . . ?
C42 C24 C25 119.3(2) . . ?
C24 C25 C56 119.96(19) . . ?
C26 C25 C24 119.6(2) . . ?
C26 C25 C56 120.3(2) . . ?
C25 C26 H26 119.5 . . ?
C25 C26 C27 121.1(2) . . ?
C27 C26 H26 119.5 . . ?
N4 C27 C26 119.4(2) . . ?
N4 C27 C41 121.04(19) . . ?
C41 C27 C26 119.50(19) . . ?
C18 C28 H28 118.8 . . ?
C18 C28 C29 122.4(3) . . ?
C29 C28 H28 118.8 . . ?
C15 C29 C28 117.7(3) . . ?
C15 C29 C30 118.3(2) . . ?
C28 C29 C30 123.8(2) . . ?
C29 C30 C31 107.7(2) . . ?
C29 C30 C38 112.3(2) . . ?
C32 C30 C29 107.5(2) . . ?
C32 C30 C31 108.6(2) . . ?
C32 C30 C38 112.8(3) . . ?
C38 C30 C31 107.8(2) . . ?
C30 C31 H31A 109.5 . . ?
C30 C31 H31B 109.5 . . ?
C30 C31 H31C 109.5 . . ?
H31A C31 H31B 109.5 . . ?
H31A C31 H31C 109.5 . . ?
H31B C31 H31C 109.5 . . ?
C33 C32 C30 118.6(2) . . ?
C37 C32 C30 123.7(3) . . ?
C37 C32 C33 117.5(3) . . ?
C32 C33 N2 118.5(2) . . ?
C34 C33 N2 121.1(2) . . ?
C34 C33 C32 120.4(2) . . ?
C33 C34 H34 119.7 . . ?
C35 C34 C33 120.6(3) . . ?
C35 C34 H34 119.7 . . ?
C34 C35 H35 120.4 . . ?
C34 C35 C36 119.2(3) . . ?
C36 C35 H35 120.4 . . ?
C35 C36 H36 120.0 . . ?
C37 C36 C35 120.0(3) . . ?
C37 C36 H36 120.0 . . ?
C32 C37 H37 118.9 . . ?
C36 C37 C32 122.1(3) . . ?
C36 C37 H37 118.9 . . ?
C30 C38 H38A 109.5 . . ?
C30 C38 H38B 109.5 . . ?
C30 C38 H38C 109.5 . . ?
H38A C38 H38B 109.5 . . ?
H38A C38 H38C 109.5 . . ?
H38B C38 H38C 109.5 . . ?
C14 C39 H39 119.9 . . ?
C14 C39 C40 120.2(2) . . ?
C40 C39 H39 119.9 . . ?
C11 C40 H40 119.8 . . ?
C39 C40 C11 120.5(2) . . ?
C39 C40 H40 119.8 . . ?
N5 C41 C27 121.20(19) . . ?
N5 C41 C42 119.6(2) . . ?
C27 C41 C42 119.1(2) . . ?
C24 C42 C41 121.4(2) . . ?
C24 C42 H42 119.3 . . ?
C41 C42 H42 119.3 . . ?
C5 C43 H43 119.7 . . ?
C5 C43 C44 120.7(2) . . ?
C44 C43 H43 119.7 . . ?
C8 C44 H44 119.9 . . ?
C43 C44 C8 120.3(2) . . ?
C43 C44 H44 119.9 . . ?
C3 C45 H45 118.9 . . ?
C46 C45 C3 122.2(2) . . ?
C46 C45 H45 118.9 . . ?
C45 C46 H46 120.2 . . ?
C47 C46 C45 119.6(2) . . ?
C47 C46 H46 120.2 . . ?
C46 C47 H47 120.0 . . ?
C46 C47 C48 119.9(2) . . ?
C48 C47 H47 120.0 . . ?
C4 C48 H48 119.8 . . ?
C47 C48 C4 120.3(2) . . ?
C47 C48 H48 119.8 . . ?
C2 C49 H49A 109.5 . . ?
C2 C49 H49B 109.5 . . ?
C2 C49 H49C 109.5 . . ?
H49A C49 H49B 109.5 . . ?
H49A C49 H49C 109.5 . . ?
H49B C49 H49C 109.5 . . ?
C51 C50 C2 120.9(2) . . ?
C55 C50 C2 121.7(2) . . ?
C55 C50 C51 117.2(2) . . ?
C50 C51 N1 119.2(2) . . ?
C52 C51 N1 120.2(2) . . ?
C52 C51 C50 120.6(2) . . ?
C51 C52 H52 119.6 . . ?
C53 C52 C51 120.7(2) . . ?
C53 C52 H52 119.6 . . ?
C52 C53 H53 120.2 . . ?
C54 C53 C52 119.5(2) . . ?
C54 C53 H53 120.2 . . ?
C53 C54 H54 120.0 . . ?
C53 C54 C55 120.1(2) . . ?
C55 C54 H54 120.0 . . ?
C50 C55 H55 119.1 . . ?
C54 C55 C50 121.9(2) . . ?
C54 C55 H55 119.1 . . ?
C57 C56 C25 118.9(2) . . ?
C57 C56 C62 118.7(2) . . ?
C62 C56 C25 122.3(2) . . ?
C56 C57 H57 119.6 . . ?
C58 C57 C56 120.9(2) . . ?
C58 C57 H57 119.6 . . ?
C57 C58 H58 120.2 . . ?
C57 C58 C59 119.5(3) . . ?
C59 C58 H58 120.2 . . ?
C58 C59 C60 118.5(3) . . ?
C61 C59 C58 120.4(2) . . ?
C61 C59 C60 121.1(3) . . ?
N6 C60 C59 178.2(4) . . ?
C59 C61 H61 120.2 . . ?
C59 C61 C62 119.7(2) . . ?
C62 C61 H61 120.2 . . ?
C56 C62 H62 119.6 . . ?
C61 C62 C56 120.7(2) . . ?
C61 C62 H62 119.6 . . ?
C23 C63 H63 119.6 . . ?
C64 C63 C23 120.9(3) . . ?
C64 C63 H63 119.6 . . ?
C20 C64 C63 119.3(3) . . ?
C20 C64 H64 120.3 . . ?
C63 C64 H64 120.3 . . ?

loop_
_geom_bond_atom_site_label_1
_geom_bond_atom_site_label_2
_geom_bond_distance
_geom_bond_site_symmetry_2
_geom_bond_publ_flag
N1 C4 1.412(3) . ?
N1 C5 1.442(3) . ?
N1 C51 1.412(3) . ?
N2 C14 1.438(3) . ?
N2 C15 1.421(3) . ?
N2 C33 1.411(3) . ?
N3 C19 1.146(3) . ?
N4 C10 1.320(3) . ?
N4 C27 1.370(3) . ?
N5 C9 1.322(3) . ?
N5 C41 1.363(3) . ?
N6 C60 1.146(3) . ?
C1 H1A 0.9800 . ?
C1 H1B 0.9800 . ?
C1 H1C 0.9800 . ?
C1 C2 1.547(4) . ?
C2 C3 1.525(3) . ?
C2 C49 1.541(3) . ?
C2 C50 1.527(3) . ?
C3 C4 1.396(3) . ?
C3 C45 1.390(3) . ?
C4 C48 1.397(3) . ?
C5 C6 1.387(3) . ?
C5 C43 1.377(3) . ?
C6 H6 0.9500 . ?
C6 C7 1.381(3) . ?
C7 H7 0.9500 . ?
C7 C8 1.399(3) . ?
C8 C9 1.490(3) . ?
C8 C44 1.398(3) . ?
C9 C10 1.438(3) . ?
C10 C11 1.491(3) . ?
C11 C12 1.390(3) . ?
C11 C40 1.390(3) . ?
C12 H12 0.9500 . ?
C12 C13 1.385(3) . ?
C13 H13 0.9500 . ?
C13 C14 1.388(3) . ?
C14 C39 1.384(3) . ?
C15 C16 1.392(3) . ?
C15 C29 1.397(3) . ?
C16 H16 0.9500 . ?
C16 C17 1.383(3) . ?
C17 H17 0.9500 . ?
C17 C18 1.378(4) . ?
C18 H18 0.9500 . ?
C18 C28 1.377(4) . ?
C19 C20 1.442(4) . ?
C20 C21 1.384(4) . ?
C20 C64 1.379(4) . ?
C21 H21 0.9500 . ?
C21 C22 1.389(4) . ?
C22 H22 0.9500 . ?
C22 C23 1.381(4) . ?
C23 C24 1.489(3) . ?
C23 C63 1.389(3) . ?
C24 C25 1.436(3) . ?
C24 C42 1.371(3) . ?
C25 C26 1.367(3) . ?
C25 C56 1.495(3) . ?
C26 H26 0.9500 . ?
C26 C27 1.410(3) . ?
C27 C41 1.402(3) . ?
C28 H28 0.9500 . ?
C28 C29 1.399(4) . ?
C29 C30 1.520(4) . ?
C30 C31 1.553(4) . ?
C30 C32 1.515(4) . ?
C30 C38 1.533(3) . ?
C31 H31A 0.9800 . ?
C31 H31B 0.9800 . ?
C31 H31C 0.9800 . ?
C32 C33 1.404(3) . ?
C32 C37 1.389(4) . ?
C33 C34 1.395(4) . ?
C34 H34 0.9500 . ?
C34 C35 1.385(4) . ?
C35 H35 0.9500 . ?
C35 C36 1.385(4) . ?
C36 H36 0.9500 . ?
C36 C37 1.380(4) . ?
C37 H37 0.9500 . ?
C38 H38A 0.9800 . ?
C38 H38B 0.9800 . ?
C38 H38C 0.9800 . ?
C39 H39 0.9500 . ?
C39 C40 1.385(3) . ?
C40 H40 0.9500 . ?
C41 C42 1.409(3) . ?
C42 H42 0.9500 . ?
C43 H43 0.9500 . ?
C43 C44 1.386(3) . ?
C44 H44 0.9500 . ?
C45 H45 0.9500 . ?
C45 C46 1.381(4) . ?
C46 H46 0.9500 . ?
C46 C47 1.375(4) . ?
C47 H47 0.9500 . ?
C47 C48 1.381(3) . ?
C48 H48 0.9500 . ?
C49 H49A 0.9800 . ?
C49 H49B 0.9800 . ?
C49 H49C 0.9800 . ?
C50 C51 1.401(3) . ?
C50 C55 1.393(3) . ?
C51 C52 1.387(3) . ?
C52 H52 0.9500 . ?
C52 C53 1.376(3) . ?
C53 H53 0.9500 . ?
C53 C54 1.375(4) . ?
C54 H54 0.9500 . ?
C54 C55 1.380(4) . ?
C55 H55 0.9500 . ?
C56 C57 1.389(3) . ?
C56 C62 1.392(3) . ?
C57 H57 0.9500 . ?
C57 C58 1.383(3) . ?
C58 H58 0.9500 . ?
C58 C59 1.385(4) . ?
C59 C60 1.442(4) . ?
C59 C61 1.381(4) . ?
C61 H61 0.9500 . ?
C61 C62 1.383(3) . ?
C62 H62 0.9500 . ?
C63 H63 0.9500 . ?
C63 C64 1.380(3) . ?
C64 H64 0.9500 . ?

loop_
_geom_torsion_atom_site_label_1
_geom_torsion_atom_site_label_2
_geom_torsion_atom_site_label_3
_geom_torsion_atom_site_label_4
_geom_torsion
_geom_torsion_site_symmetry_1
_geom_torsion_site_symmetry_2
_geom_torsion_site_symmetry_3
_geom_torsion_site_symmetry_4
_geom_torsion_publ_flag
N1 C4 C48 C47 178.9(2) . . . . ?
N1 C5 C6 C7 170.05(19) . . . . ?
N1 C5 C43 C44 -170.11(19) . . . . ?
N1 C51 C52 C53 177.4(2) . . . . ?
N2 C14 C39 C40 -179.9(2) . . . . ?
N2 C15 C16 C17 173.9(2) . . . . ?
N2 C15 C29 C28 -172.9(2) . . . . ?
N2 C15 C29 C30 12.4(3) . . . . ?
N2 C33 C34 C35 -176.8(2) . . . . ?
N4 C10 C11 C12 67.8(3) . . . . ?
N4 C10 C11 C40 -111.6(2) . . . . ?
N4 C27 C41 N5 -0.9(3) . . . . ?
N4 C27 C41 C42 175.8(2) . . . . ?
N5 C9 C10 N4 -0.6(3) . . . . ?
N5 C9 C10 C11 178.1(2) . . . . ?
N5 C41 C42 C24 176.5(2) . . . . ?
C1 C2 C3 C4 -89.8(3) . . . . ?
C1 C2 C3 C45 83.5(3) . . . . ?
C1 C2 C50 C51 89.5(3) . . . . ?
C1 C2 C50 C55 -86.3(3) . . . . ?
C2 C3 C4 N1 -6.4(3) . . . . ?
C2 C3 C4 C48 173.8(2) . . . . ?
C2 C3 C45 C46 -172.3(3) . . . . ?
C2 C50 C51 N1 6.1(3) . . . . ?
C2 C50 C51 C52 -175.2(2) . . . . ?
C2 C50 C55 C54 176.6(3) . . . . ?
C3 C2 C50 C51 -27.9(3) . . . . ?
C3 C2 C50 C55 156.4(2) . . . . ?
C3 C4 C48 C47 -1.2(3) . . . . ?
C3 C45 C46 C47 -1.7(4) . . . . ?
C4 N1 C5 C6 -86.7(3) . . . . ?
C4 N1 C5 C43 87.0(3) . . . . ?
C4 N1 C51 C50 19.3(3) . . . . ?
C4 N1 C51 C52 -159.4(2) . . . . ?
C4 C3 C45 C46 1.2(4) . . . . ?
C5 N1 C4 C3 173.1(2) . . . . ?
C5 N1 C4 C48 -7.0(3) . . . . ?
C5 N1 C51 C50 -173.4(2) . . . . ?
C5 N1 C51 C52 7.9(3) . . . . ?
C5 C6 C7 C8 0.5(3) . . . . ?
C5 C43 C44 C8 0.0(3) . . . . ?
C6 C5 C43 C44 3.6(3) . . . . ?
C6 C7 C8 C9 -171.29(19) . . . . ?
C6 C7 C8 C44 3.0(3) . . . . ?
C7 C8 C9 N5 33.1(3) . . . . ?
C7 C8 C9 C10 -148.2(2) . . . . ?
C7 C8 C44 C43 -3.3(3) . . . . ?
C8 C9 C10 N4 -179.1(2) . . . . ?
C8 C9 C10 C11 -0.4(3) . . . . ?
C9 N5 C41 C27 0.6(3) . . . . ?
C9 N5 C41 C42 -176.2(2) . . . . ?
C9 C8 C44 C43 170.7(2) . . . . ?
C9 C10 C11 C12 -111.0(2) . . . . ?
C9 C10 C11 C40 69.6(3) . . . . ?
C10 N4 C27 C26 177.6(2) . . . . ?
C10 N4 C27 C41 0.5(3) . . . . ?
C10 C11 C12 C13 178.3(2) . . . . ?
C10 C11 C40 C39 179.2(2) . . . . ?
C11 C12 C13 C14 2.3(3) . . . . ?
C12 C11 C40 C39 -0.1(3) . . . . ?
C12 C13 C14 N2 177.5(2) . . . . ?
C12 C13 C14 C39 0.2(3) . . . . ?
C13 C14 C39 C40 -2.6(3) . . . . ?
C14 N2 C15 C16 -0.9(3) . . . . ?
C14 N2 C15 C29 178.9(2) . . . . ?
C14 N2 C33 C32 178.6(2) . . . . ?
C14 N2 C33 C34 -3.1(3) . . . . ?
C14 C39 C40 C11 2.6(3) . . . . ?
C15 N2 C14 C13 121.6(2) . . . . ?
C15 N2 C14 C39 -61.1(3) . . . . ?
C15 N2 C33 C32 -26.2(3) . . . . ?
C15 N2 C33 C34 152.0(2) . . . . ?
C15 C16 C17 C18 0.4(4) . . . . ?
C15 C29 C30 C31 74.4(3) . . . . ?
C15 C29 C30 C32 -42.5(3) . . . . ?
C15 C29 C30 C38 -167.2(3) . . . . ?
C16 C15 C29 C28 6.9(4) . . . . ?
C16 C15 C29 C30 -167.8(2) . . . . ?
C16 C17 C18 C28 3.8(4) . . . . ?
C17 C18 C28 C29 -2.7(4) . . . . ?
C18 C28 C29 C15 -2.7(4) . . . . ?
C18 C28 C29 C30 171.7(3) . . . . ?
C19 C20 C21 C22 175.6(3) . . . . ?
C19 C20 C64 C63 -175.8(3) . . . . ?
C20 C21 C22 C23 -0.9(5) . . . . ?
C21 C20 C64 C63 1.1(4) . . . . ?
C21 C22 C23 C24 -175.3(3) . . . . ?
C21 C22 C23 C63 3.2(4) . . . . ?
C22 C23 C24 C25 124.8(3) . . . . ?
C22 C23 C24 C42 -58.6(3) . . . . ?
C22 C23 C63 C64 -3.4(4) . . . . ?
C23 C24 C25 C26 175.1(2) . . . . ?
C23 C24 C25 C56 -1.1(3) . . . . ?
C23 C24 C42 C41 -175.0(2) . . . . ?
C23 C63 C64 C20 1.2(4) . . . . ?
C24 C23 C63 C64 175.1(2) . . . . ?
C24 C25 C26 C27 -0.1(3) . . . . ?
C24 C25 C56 C57 121.6(3) . . . . ?
C24 C25 C56 C62 -54.3(3) . . . . ?
C25 C24 C42 C41 1.7(4) . . . . ?
C25 C26 C27 N4 -175.7(2) . . . . ?
C25 C26 C27 C41 1.5(3) . . . . ?
C25 C56 C57 C58 -172.9(2) . . . . ?
C25 C56 C62 C61 173.4(2) . . . . ?
C26 C25 C56 C57 -54.6(3) . . . . ?
C26 C25 C56 C62 129.5(3) . . . . ?
C26 C27 C41 N5 -178.1(2) . . . . ?
C26 C27 C41 C42 -1.3(3) . . . . ?
C27 N4 C10 C9 0.3(3) . . . . ?
C27 N4 C10 C11 -178.56(19) . . . . ?
C27 C41 C42 C24 -0.3(4) . . . . ?
C28 C29 C30 C31 -100.0(3) . . . . ?
C28 C29 C30 C32 143.1(2) . . . . ?
C28 C29 C30 C38 18.5(4) . . . . ?
C29 C15 C16 C17 -5.9(4) . . . . ?
C29 C30 C32 C33 40.5(3) . . . . ?
C29 C30 C32 C37 -144.0(2) . . . . ?
C30 C32 C33 N2 -8.6(3) . . . . ?
C30 C32 C33 C34 173.2(2) . . . . ?
C30 C32 C37 C36 -174.0(3) . . . . ?
C31 C30 C32 C33 -75.7(3) . . . . ?
C31 C30 C32 C37 99.8(3) . . . . ?
C32 C33 C34 C35 1.4(4) . . . . ?
C33 N2 C14 C13 -83.4(3) . . . . ?
C33 N2 C14 C39 93.9(3) . . . . ?
C33 N2 C15 C16 -155.6(2) . . . . ?
C33 N2 C15 C29 24.2(3) . . . . ?
C33 C32 C37 C36 1.6(4) . . . . ?
C33 C34 C35 C36 0.9(4) . . . . ?
C34 C35 C36 C37 -2.0(4) . . . . ?
C35 C36 C37 C32 0.7(5) . . . . ?
C37 C32 C33 N2 175.6(2) . . . . ?
C37 C32 C33 C34 -2.6(4) . . . . ?
C38 C30 C32 C33 164.9(2) . . . . ?
C38 C30 C32 C37 -19.6(4) . . . . ?
C40 C11 C12 C13 -2.3(3) . . . . ?
C41 N5 C9 C8 178.84(18) . . . . ?
C41 N5 C9 C10 0.1(3) . . . . ?
C42 C24 C25 C26 -1.5(3) . . . . ?
C42 C24 C25 C56 -177.8(2) . . . . ?
C43 C5 C6 C7 -3.8(3) . . . . ?
C44 C8 C9 N5 -140.9(2) . . . . ?
C44 C8 C9 C10 37.7(3) . . . . ?
C45 C3 C4 N1 -179.9(2) . . . . ?
C45 C3 C4 C48 0.2(3) . . . . ?
C45 C46 C47 C48 0.7(4) . . . . ?
C46 C47 C48 C4 0.8(4) . . . . ?
C49 C2 C3 C4 151.4(2) . . . . ?
C49 C2 C3 C45 -35.3(3) . . . . ?
C49 C2 C50 C51 -151.0(2) . . . . ?
C49 C2 C50 C55 33.3(3) . . . . ?
C50 C2 C3 C4 28.1(3) . . . . ?
C50 C2 C3 C45 -158.6(2) . . . . ?
C50 C51 C52 C53 -1.3(4) . . . . ?
C51 N1 C4 C3 -19.2(3) . . . . ?
C51 N1 C4 C48 160.7(2) . . . . ?
C51 N1 C5 C6 105.6(2) . . . . ?
C51 N1 C5 C43 -80.6(3) . . . . ?
C51 C50 C55 C54 0.7(4) . . . . ?
C51 C52 C53 C54 0.4(4) . . . . ?
C52 C53 C54 C55 1.1(5) . . . . ?
C53 C54 C55 C50 -1.6(5) . . . . ?
C55 C50 C51 N1 -178.0(2) . . . . ?
C55 C50 C51 C52 0.8(4) . . . . ?
C56 C25 C26 C27 176.2(2) . . . . ?
C56 C57 C58 C59 -1.1(4) . . . . ?
C57 C56 C62 C61 -2.5(4) . . . . ?
C57 C58 C59 C60 177.8(3) . . . . ?
C57 C58 C59 C61 -1.7(4) . . . . ?
C58 C59 C61 C62 2.4(4) . . . . ?
C59 C61 C62 C56 -0.2(4) . . . . ?
C60 C59 C61 C62 -177.1(3) . . . . ?
C62 C56 C57 C58 3.2(4) . . . . ?
C63 C23 C24 C25 -53.7(3) . . . . ?
C63 C23 C24 C42 123.0(3) . . . . ?
C64 C20 C21 C22 -1.3(5) . . . . ?
